data_1568906
loop_
_publ_author_name
'Athiyarath, Vignesh'
'Mathew, Liby Ann'
'Zhao, Yakai'
'Khazeber, Ravichandran'
'Ramamurty, Upadrasta'
'Sureshan, Kana M.'

_publ_section_title
;
 Rational design and topochemical synthesis of polymorphs of a polymer.
;
_journal_issue 19
_journal_name_full 'Chemical science'
_journal_page_first 5132
_journal_page_last 5140
_journal_paper_doi 10.1039/d3sc00053b
_journal_volume 14
_journal_year 2023
_chemical_absolute_configuration rm
_chemical_formula_moiety 'C15 H24 N6 O3'
_chemical_formula_sum 'C15 H24 N6 O3'
_chemical_formula_weight 336.40
_space_group_crystal_system orthorhombic
_space_group_IT_number 33
_space_group_name_Hall 'P 2c -2n'
_space_group_name_H-M_alt 'P n a 21'
_atom_sites_solution_hydrogens geom
_audit_creation_method SHELXL-2018/1
_audit_update_record
;
2022-09-20 deposited with the CCDC.	2023-04-14 downloaded from the CCDC.
;
_cell_angle_alpha 90
_cell_angle_beta 90
_cell_angle_gamma 90
_cell_formula_units_Z 4
_cell_length_a 11.153(3)
_cell_length_b 9.171(3)
_cell_length_c 18.019(6)
_cell_measurement_reflns_used 3850
_cell_measurement_temperature 150(2)
_cell_measurement_theta_max 22.35
_cell_measurement_theta_min 2.49
_cell_volume 1843.1(10)
_computing_cell_refinement 'APEX3/SAINT (Bruker, 2016)'
_computing_data_collection 'APEX3 (Bruker, 2016)'
_computing_data_reduction 'SAINT/XPREP (Bruker, 2016)'
_computing_molecular_graphics 'ORTEP3- 2014.1(Farrugia, 1997) '
_computing_publication_material 'SHELXL-2018/3 (Sheldrick, 2018)'
_computing_structure_refinement 'SHELXL-2018/1 (Sheldrick, 2018)'
_computing_structure_solution 'SHELXT 2018/2 (Sheldrick, 2018)'
_diffrn_ambient_temperature 150(2)
_diffrn_detector_area_resol_mean 0
_diffrn_measured_fraction_theta_full 1.000
_diffrn_measured_fraction_theta_max 1.000
_diffrn_measurement_device_type 'Bruker KAPPA APEX-II CCD'
_diffrn_measurement_method '\f and \w scans'
_diffrn_radiation_type MoK\a
_diffrn_radiation_wavelength 0.71073
_diffrn_reflns_av_R_equivalents 0.0543
_diffrn_reflns_av_unetI/netI 0.0596
_diffrn_reflns_Laue_measured_fraction_full 1.000
_diffrn_reflns_Laue_measured_fraction_max 1.000
_diffrn_reflns_limit_h_max 12
_diffrn_reflns_limit_h_min -13
_diffrn_reflns_limit_k_max 10
_diffrn_reflns_limit_k_min -10
_diffrn_reflns_limit_l_max 21
_diffrn_reflns_limit_l_min -20
_diffrn_reflns_number 11935
_diffrn_reflns_point_group_measured_fraction_full 0.991
_diffrn_reflns_point_group_measured_fraction_max 0.991
_diffrn_reflns_theta_full 24.999
_diffrn_reflns_theta_max 24.999
_diffrn_reflns_theta_min 2.261
_diffrn_source 'sealed tube'
_exptl_absorpt_coefficient_mu 0.087
_exptl_absorpt_correction_T_max 0.995
_exptl_absorpt_correction_T_min 0.990
_exptl_absorpt_correction_type multi-scan
_exptl_absorpt_process_details 'SADABS (Bruker, 2016)'
_exptl_crystal_colour colourless
_exptl_crystal_density_diffrn 1.212
_exptl_crystal_density_meas 1.213
_exptl_crystal_density_method NONE
_exptl_crystal_description block
_exptl_crystal_F_000 720
_exptl_crystal_size_max 0.120
_exptl_crystal_size_mid 0.095
_exptl_crystal_size_min 0.055
_refine_diff_density_max 0.195
_refine_diff_density_min -0.191
_refine_diff_density_rms 0.043
_refine_ls_abs_structure_details
;
 Flack x determined using 1057 quotients [(I+)-(I-)]/[(I+)+(I-)]
 (Parsons, Flack and Wagner, Acta Cryst. B69 (2013) 249-259).
;
_refine_ls_abs_structure_Flack 0.0(10)
_refine_ls_extinction_method none
_refine_ls_goodness_of_fit_ref 1.007
_refine_ls_hydrogen_treatment constr
_refine_ls_matrix_type full
_refine_ls_number_parameters 223
_refine_ls_number_reflns 3221
_refine_ls_number_restraints 1
_refine_ls_restrained_S_all 1.007
_refine_ls_R_factor_all 0.0560
_refine_ls_R_factor_gt 0.0449
_refine_ls_shift/su_max 0.000
_refine_ls_shift/su_mean 0.000
_refine_ls_structure_factor_coef Fsqd
_refine_ls_weighting_details 'w=1/[\s^2^(Fo^2^)+(0.0524P)^2^] where P=(Fo^2^+2Fc^2^)/3'
_refine_ls_weighting_scheme calc
_refine_ls_wR_factor_gt 0.1027
_refine_ls_wR_factor_ref 0.1086
_reflns_Friedel_coverage 0.915
_reflns_Friedel_fraction_full 0.982
_reflns_Friedel_fraction_max 0.982
_reflns_number_gt 2682
_reflns_number_total 3221
_reflns_threshold_expression 'I > 2\s(I)'
_cod_data_source_file d3sc00053b2.cif
_cod_data_source_block shelx
_cod_depositor_comments
;
The following automatic conversions were performed:

data item '_chemical_absolute_configuration' value 'RM' was changed
to 'rm' in accordance with the
/home/data/users/saulius/crontab/automatic-downloads/rss-feeds/RSC/lib/dictionaries/cif_core.dic
dictionary named 'cif_core.dic' version 2.4.2 last updated on
2011-04-26.

Automatic conversion script
Id: cif_fix_values 8170 2020-07-09 18:12:32Z antanas 

 Adding full bibliography for 1568906--1568910.cif.
;
_cod_database_code 1568906
_shelx_shelxl_version_number 2018/1
_shelx_space_group_comment
;
The symmetry employed for this shelxl refinement is uniquely defined
by the following loop, which should always be used as a source of
symmetry information in preference to the above space-group names.
They are only intended as comments.
;
_shelx_estimated_absorpt_t_min 0.990
_shelx_estimated_absorpt_t_max 0.995

loop_
_space_group_symop_operation_xyz
'x, y, z'
'-x, -y, z+1/2'
'x+1/2, -y+1/2, z'
'-x+1/2, y+1/2, z+1/2'

loop_
_atom_site_label
_atom_site_type_symbol
_atom_site_fract_x
_atom_site_fract_y
_atom_site_fract_z
_atom_site_U_iso_or_equiv
_atom_site_adp_type
_atom_site_occupancy
_atom_site_site_symmetry_order
_atom_site_calc_flag
_atom_site_refinement_flags_posn
_atom_site_refinement_flags_adp
_atom_site_refinement_flags_occupancy
_atom_site_disorder_assembly
_atom_site_disorder_group
C1 C 0.8154(3) 0.5755(5) 0.4032(2) 0.0396(10) Uani 1 1 d . . . . .
C2 C 0.8498(5) 0.7263(6) 0.3741(3) 0.0750(17) Uani 1 1 d . . . . .
H2A H 0.902772 0.715658 0.331049 0.112 Uiso 1 1 calc R U . . .
H2B H 0.891394 0.780768 0.413146 0.112 Uiso 1 1 calc R U . . .
H2C H 0.777200 0.779155 0.359375 0.112 Uiso 1 1 calc R U . . .
C3 C 0.7561(4) 0.4828(6) 0.3447(2) 0.0599(13) Uani 1 1 d . . . . .
H3C H 0.812391 0.466023 0.303804 0.090 Uiso 1 1 calc R U . . .
H3A H 0.684775 0.533063 0.325813 0.090 Uiso 1 1 calc R U . . .
H3B H 0.732532 0.389062 0.366336 0.090 Uiso 1 1 calc R U . . .
C4 C 0.7320(3) 0.5978(4) 0.4696(2) 0.0327(9) Uani 1 1 d . . . . .
C5 C 0.7163(3) 0.6519(3) 0.6032(2) 0.0298(8) Uani 1 1 d . . . . .
C7 C 0.6881(3) 0.8138(4) 0.5978(3) 0.0442(10) Uani 1 1 d . . . . .
H7B H 0.762898 0.868987 0.593054 0.066 Uiso 1 1 calc R U . . .
H7A H 0.645546 0.845058 0.642688 0.066 Uiso 1 1 calc R U . . .
H7C H 0.637517 0.831621 0.554278 0.066 Uiso 1 1 calc R U . . .
C6 C 0.7962(3) 0.6206(4) 0.6703(2) 0.0358(9) Uani 1 1 d . . . . .
H6B H 0.814324 0.516104 0.672324 0.054 Uiso 1 1 calc R U . . .
H6A H 0.754543 0.649779 0.715794 0.054 Uiso 1 1 calc R U . . .
H6C H 0.871108 0.675827 0.665728 0.054 Uiso 1 1 calc R U . . .
C8 C 0.5985(3) 0.5642(3) 0.6115(2) 0.0245(7) Uani 1 1 d . . . . .
C9 C 0.5152(3) 0.3117(3) 0.6191(2) 0.0281(8) Uani 1 1 d . . . . .
C11 C 0.5730(3) 0.1619(4) 0.6185(3) 0.0469(11) Uani 1 1 d . . . . .
H11B H 0.611209 0.145102 0.570282 0.070 Uiso 1 1 calc R U . . .
H11A H 0.511579 0.087350 0.627036 0.070 Uiso 1 1 calc R U . . .
H11C H 0.633592 0.156448 0.657818 0.070 Uiso 1 1 calc R U . . .
C10 C 0.4556(4) 0.3391(4) 0.6944(2) 0.0410(10) Uani 1 1 d . . . . .
H10C H 0.517428 0.350489 0.732561 0.061 Uiso 1 1 calc R U . . .
H10A H 0.403946 0.256278 0.706972 0.061 Uiso 1 1 calc R U . . .
H10B H 0.407148 0.428142 0.691738 0.061 Uiso 1 1 calc R U . . .
C12 C 0.4186(3) 0.3108(3) 0.5585(2) 0.0277(8) Uani 1 1 d . . . . .
C13 C 0.3513(4) 0.3886(5) 0.4370(3) 0.0476(11) Uani 1 1 d . . . . .
H13A H 0.291047 0.311174 0.445658 0.057 Uiso 1 1 calc R U . . .
H13B H 0.308824 0.483361 0.436267 0.057 Uiso 1 1 calc R U . . .
C14 C 0.4079(4) 0.3649(5) 0.3654(3) 0.0475(11) Uani 1 1 d . . . . .
C15 C 0.4548(5) 0.3462(5) 0.3073(3) 0.0568(13) Uani 1 1 d . . . . .
H15 H 0.492530 0.331193 0.260672 0.068 Uiso 1 1 calc R U . . .
N1 N 1.0924(4) 0.4878(6) 0.3528(3) 0.0789(14) Uani 1 1 d . . . . .
N2 N 1.0102(3) 0.4970(5) 0.3883(2) 0.0548(11) Uani 1 1 d . . . . .
N3 N 0.9255(3) 0.5004(4) 0.4322(2) 0.0486(9) Uani 1 1 d . . . . .
N4 N 0.7818(2) 0.6047(3) 0.53638(17) 0.0299(7) Uani 1 1 d . . . . .
H4 H 0.857610 0.579862 0.540979 0.036 Uiso 1 1 calc R U . . .
N5 N 0.6098(2) 0.4188(3) 0.60392(16) 0.0242(6) Uani 1 1 d . . . . .
H5 H 0.679446 0.385358 0.588597 0.029 Uiso 1 1 calc R U . . .
N6 N 0.4374(3) 0.3882(3) 0.49751(17) 0.0333(8) Uani 1 1 d . . . . .
H6 H 0.503325 0.440355 0.493575 0.040 Uiso 1 1 calc R U . . .
O1 O 0.6236(2) 0.6148(3) 0.45905(15) 0.0396(7) Uani 1 1 d . . . . .
O2 O 0.50442(19) 0.6240(2) 0.62822(14) 0.0330(6) Uani 1 1 d . . . . .
O3 O 0.3293(2) 0.2336(3) 0.56741(16) 0.0427(7) Uani 1 1 d . . . . .

loop_
_atom_site_aniso_label
_atom_site_aniso_U_11
_atom_site_aniso_U_22
_atom_site_aniso_U_33
_atom_site_aniso_U_23
_atom_site_aniso_U_13
_atom_site_aniso_U_12
C1 0.033(2) 0.045(2) 0.040(2) 0.0088(19) 0.0070(18) 0.0014(18)
C2 0.076(3) 0.057(3) 0.091(4) 0.033(3) 0.041(3) 0.006(3)
C3 0.050(3) 0.079(3) 0.051(3) 0.000(3) 0.002(2) 0.020(2)
C4 0.030(2) 0.0254(18) 0.043(2) 0.0100(17) 0.0026(18) -0.0018(15)
C5 0.0276(17) 0.0210(16) 0.041(2) -0.0011(17) 0.0057(17) -0.0015(13)
C7 0.038(2) 0.0222(18) 0.072(3) -0.004(2) 0.007(2) -0.0032(15)
C6 0.0272(19) 0.035(2) 0.045(2) -0.0062(18) -0.0001(18) -0.0051(16)
C8 0.0231(16) 0.0226(15) 0.0280(19) -0.0029(16) -0.0010(15) 0.0029(13)
C9 0.0245(17) 0.0206(15) 0.039(2) 0.0021(17) 0.0038(16) -0.0024(13)
C11 0.0312(19) 0.0216(18) 0.088(4) 0.009(2) 0.001(2) -0.0008(14)
C10 0.043(2) 0.043(2) 0.037(2) 0.007(2) 0.0070(19) -0.0135(18)
C12 0.0216(17) 0.0202(16) 0.041(2) -0.0071(17) 0.0081(16) 0.0006(14)
C13 0.035(2) 0.064(3) 0.044(3) 0.001(2) -0.0070(18) -0.008(2)
C14 0.051(3) 0.048(3) 0.044(3) 0.007(2) -0.010(2) -0.012(2)
C15 0.062(3) 0.066(3) 0.043(3) 0.006(3) -0.005(2) -0.016(2)
N1 0.035(2) 0.121(4) 0.081(3) -0.007(3) 0.021(2) 0.003(2)
N2 0.0312(19) 0.080(3) 0.053(3) -0.006(2) 0.0064(18) 0.0022(19)
N3 0.0302(18) 0.063(2) 0.053(2) 0.0035(19) 0.0098(17) 0.0078(16)
N4 0.0175(14) 0.0320(17) 0.0402(19) 0.0024(13) 0.0041(14) 0.0000(12)
N5 0.0159(12) 0.0211(13) 0.0355(17) 0.0001(13) 0.0033(13) 0.0022(10)
N6 0.0236(16) 0.0417(18) 0.0345(19) 0.0015(15) -0.0029(13) -0.0079(13)
O1 0.0259(14) 0.0476(16) 0.0453(16) 0.0102(13) -0.0008(12) 0.0004(11)
O2 0.0235(12) 0.0281(12) 0.0472(16) -0.0045(12) 0.0077(11) 0.0067(10)
O3 0.0271(13) 0.0402(15) 0.0609(18) -0.0016(13) 0.0054(12) -0.0143(11)

loop_
_atom_type_symbol
_atom_type_description
_atom_type_scat_dispersion_real
_atom_type_scat_dispersion_imag
_atom_type_scat_source
C C 0.0033 0.0016 'International Tables Vol C Tables 4.2.6.8 and 6.1.1.4'
H H 0.0000 0.0000 'International Tables Vol C Tables 4.2.6.8 and 6.1.1.4'
N N 0.0061 0.0033 'International Tables Vol C Tables 4.2.6.8 and 6.1.1.4'
O O 0.0106 0.0060 'International Tables Vol C Tables 4.2.6.8 and 6.1.1.4'

loop_
_geom_angle_atom_site_label_1
_geom_angle_atom_site_label_2
_geom_angle_atom_site_label_3
_geom_angle
_geom_angle_site_symmetry_1
_geom_angle_site_symmetry_3
_geom_angle_publ_flag
N3 C1 C3 110.1(3) . . ?
N3 C1 C4 106.7(3) . . ?
C3 C1 C4 110.8(3) . . ?
N3 C1 C2 109.2(3) . . ?
C3 C1 C2 112.3(4) . . ?
C4 C1 C2 107.5(3) . . ?
C1 C2 H2A 109.5 . . ?
C1 C2 H2B 109.5 . . ?
H2A C2 H2B 109.5 . . ?
C1 C2 H2C 109.5 . . ?
H2A C2 H2C 109.5 . . ?
H2B C2 H2C 109.5 . . ?
C1 C3 H3C 109.5 . . ?
C1 C3 H3A 109.5 . . ?
H3C C3 H3A 109.5 . . ?
C1 C3 H3B 109.5 . . ?
H3C C3 H3B 109.5 . . ?
H3A C3 H3B 109.5 . . ?
O1 C4 N4 122.9(3) . . ?
O1 C4 C1 119.6(3) . . ?
N4 C4 C1 117.4(3) . . ?
N4 C5 C7 109.7(3) . . ?
N4 C5 C6 107.6(3) . . ?
C7 C5 C6 110.8(3) . . ?
N4 C5 C8 110.3(3) . . ?
C7 C5 C8 109.7(3) . . ?
C6 C5 C8 108.7(3) . . ?
C5 C7 H7B 109.5 . . ?
C5 C7 H7A 109.5 . . ?
H7B C7 H7A 109.5 . . ?
C5 C7 H7C 109.5 . . ?
H7B C7 H7C 109.5 . . ?
H7A C7 H7C 109.5 . . ?
C5 C6 H6B 109.5 . . ?
C5 C6 H6A 109.5 . . ?
H6B C6 H6A 109.5 . . ?
C5 C6 H6C 109.5 . . ?
H6B C6 H6C 109.5 . . ?
H6A C6 H6C 109.5 . . ?
O2 C8 N5 123.4(3) . . ?
O2 C8 C5 121.3(3) . . ?
N5 C8 C5 115.2(3) . . ?
N5 C9 C11 107.4(2) . . ?
N5 C9 C10 111.6(3) . . ?
C11 C9 C10 109.9(3) . . ?
N5 C9 C12 112.1(3) . . ?
C11 C9 C12 106.7(3) . . ?
C10 C9 C12 109.0(3) . . ?
C9 C11 H11B 109.5 . . ?
C9 C11 H11A 109.5 . . ?
H11B C11 H11A 109.5 . . ?
C9 C11 H11C 109.5 . . ?
H11B C11 H11C 109.5 . . ?
H11A C11 H11C 109.5 . . ?
C9 C10 H10C 109.5 . . ?
C9 C10 H10A 109.5 . . ?
H10C C10 H10A 109.5 . . ?
C9 C10 H10B 109.5 . . ?
H10C C10 H10B 109.5 . . ?
H10A C10 H10B 109.5 . . ?
O3 C12 N6 122.9(3) . . ?
O3 C12 C9 118.6(3) . . ?
N6 C12 C9 118.4(3) . . ?
C14 C13 N6 112.3(3) . . ?
C14 C13 H13A 109.2 . . ?
N6 C13 H13A 109.2 . . ?
C14 C13 H13B 109.2 . . ?
N6 C13 H13B 109.2 . . ?
H13A C13 H13B 107.9 . . ?
C15 C14 C13 179.4(5) . . ?
C14 C15 H15 180.0 . . ?
N1 N2 N3 174.2(5) . . ?
N2 N3 C1 114.5(3) . . ?
C4 N4 C5 123.2(3) . . ?
C4 N4 H4 118.4 . . ?
C5 N4 H4 118.4 . . ?
C8 N5 C9 125.2(3) . . ?
C8 N5 H5 117.4 . . ?
C9 N5 H5 117.4 . . ?
C12 N6 C13 121.3(3) . . ?
C12 N6 H6 119.4 . . ?
C13 N6 H6 119.4 . . ?

loop_
_geom_bond_atom_site_label_1
_geom_bond_atom_site_label_2
_geom_bond_distance
_geom_bond_site_symmetry_2
_geom_bond_publ_flag
C1 N3 1.502(5) . ?
C1 C3 1.508(6) . ?
C1 C4 1.528(5) . ?
C1 C2 1.528(6) . ?
C2 H2A 0.9800 . ?
C2 H2B 0.9800 . ?
C2 H2C 0.9800 . ?
C3 H3C 0.9800 . ?
C3 H3A 0.9800 . ?
C3 H3B 0.9800 . ?
C4 O1 1.234(4) . ?
C4 N4 1.327(5) . ?
C5 N4 1.473(4) . ?
C5 C7 1.521(5) . ?
C5 C6 1.529(5) . ?
C5 C8 1.548(4) . ?
C7 H7B 0.9800 . ?
C7 H7A 0.9800 . ?
C7 H7C 0.9800 . ?
C6 H6B 0.9800 . ?
C6 H6A 0.9800 . ?
C6 H6C 0.9800 . ?
C8 O2 1.221(4) . ?
C8 N5 1.346(4) . ?
C9 N5 1.467(4) . ?
C9 C11 1.518(4) . ?
C9 C10 1.531(5) . ?
C9 C12 1.534(5) . ?
C11 H11B 0.9800 . ?
C11 H11A 0.9800 . ?
C11 H11C 0.9800 . ?
C10 H10C 0.9800 . ?
C10 H10A 0.9800 . ?
C10 H10B 0.9800 . ?
C12 O3 1.233(4) . ?
C12 N6 1.325(5) . ?
C13 C14 1.452(7) . ?
C13 N6 1.453(5) . ?
C13 H13A 0.9900 . ?
C13 H13B 0.9900 . ?
C14 C15 1.183(7) . ?
C15 H15 0.9500 . ?
N1 N2 1.121(5) . ?
N2 N3 1.234(5) . ?
N4 H4 0.8800 . ?
N5 H5 0.8800 . ?
N6 H6 0.8800 . ?

loop_
_geom_hbond_atom_site_label_D
_geom_hbond_atom_site_label_H
_geom_hbond_atom_site_label_A
_geom_hbond_distance_DH
_geom_hbond_distance_HA
_geom_hbond_distance_DA
_geom_hbond_angle_DHA
_geom_hbond_site_symmetry_A
_geom_hbond_publ_flag
C7 H7C O1 0.98 2.63 3.178(5) 115.5 . yes
C6 H6C O2 0.98 2.46 3.384(4) 157.6 3_565 yes
C10 H10B O2 0.98 2.39 2.923(4) 113.5 . yes
N5 H5 O3 0.88 2.03 2.895(3) 166.5 3 yes
N6 H6 O1 0.88 2.18 3.019(4) 159.5 . yes
C7 H7C O1 0.98 2.63 3.178(5) 115.5 . yes
C6 H6C O2 0.98 2.46 3.384(4) 157.6 3_565 yes
C10 H10B O2 0.98 2.39 2.923(4) 113.5 . yes
N5 H5 O3 0.88 2.03 2.895(3) 166.5 3 yes
N6 H6 O1 0.88 2.18 3.019(4) 159.5 . yes

loop_
_geom_torsion_atom_site_label_1
_geom_torsion_atom_site_label_2
_geom_torsion_atom_site_label_3
_geom_torsion_atom_site_label_4
_geom_torsion
_geom_torsion_site_symmetry_1
_geom_torsion_site_symmetry_2
_geom_torsion_site_symmetry_3
_geom_torsion_site_symmetry_4
_geom_torsion_publ_flag
N3 C1 C4 O1 -157.7(3) . . . . ?
C3 C1 C4 O1 -37.9(5) . . . . ?
C2 C1 C4 O1 85.2(4) . . . . ?
N3 C1 C4 N4 25.4(4) . . . . ?
C3 C1 C4 N4 145.2(4) . . . . ?
C2 C1 C4 N4 -91.7(4) . . . . ?
N4 C5 C8 O2 -136.2(3) . . . . ?
C7 C5 C8 O2 -15.3(5) . . . . ?
C6 C5 C8 O2 106.0(4) . . . . ?
N4 C5 C8 N5 48.0(4) . . . . ?
C7 C5 C8 N5 169.0(3) . . . . ?
C6 C5 C8 N5 -69.7(4) . . . . ?
N5 C9 C12 O3 -174.5(3) . . . . ?
C11 C9 C12 O3 68.1(4) . . . . ?
C10 C9 C12 O3 -50.5(4) . . . . ?
N5 C9 C12 N6 8.3(4) . . . . ?
C11 C9 C12 N6 -109.0(4) . . . . ?
C10 C9 C12 N6 132.4(3) . . . . ?
C3 C1 N3 N2 71.6(5) . . . . ?
C4 C1 N3 N2 -168.1(4) . . . . ?
C2 C1 N3 N2 -52.2(5) . . . . ?
O1 C4 N4 C5 -8.2(5) . . . . ?
C1 C4 N4 C5 168.5(3) . . . . ?
C7 C5 N4 C4 -68.9(4) . . . . ?
C6 C5 N4 C4 170.5(3) . . . . ?
C8 C5 N4 C4 52.0(4) . . . . ?
O2 C8 N5 C9 -4.3(6) . . . . ?
C5 C8 N5 C9 171.3(3) . . . . ?
C11 C9 N5 C8 -168.8(3) . . . . ?
C10 C9 N5 C8 -48.3(4) . . . . ?
C12 C9 N5 C8 74.3(4) . . . . ?
O3 C12 N6 C13 1.1(5) . . . . ?
C9 C12 N6 C13 178.1(3) . . . . ?
C14 C13 N6 C12 -131.9(4) . . . . ?
